data_2209454
loop_
_publ_author_name
'Mol\<canov, Kre\<simir'
'Radi\'c Stojkovi\'c, Marijana'
'Piantanida, Ivo'
'\<Zini\'c, Mladen'

_publ_section_title
;
 Conformational axial chirality of phenyl
 <i>N</i>-[2-(acetylamino)biphenyl-4-yl]carbamate
;
_journal_coeditor_code CS2005
_journal_issue 7
_journal_name_full 'Acta Crystallographica Section E'
_journal_page_first o2666
_journal_page_last o2668
_journal_paper_doi 10.1107/S1600536806020125
_journal_volume 62
_journal_year 2006
_chemical_formula_iupac 'C21 H18 N2 O3'
_chemical_formula_moiety 'C21 H18 N2 O3'
_chemical_formula_sum 'C21 H18 N2 O3'
_chemical_formula_weight 346.37
_chemical_name_systematic
;
phenyl N-[2-(acetylamino)biphenyl-4-yl]carbamate
;
_space_group_IT_number 14
_space_group_name_Hall '-P 2yn'
_symmetry_cell_setting monoclinic
_symmetry_space_group_name_Hall '-P 2yn'
_symmetry_space_group_name_H-M 'P 1 21/n 1'
_audit_creation_method 'WinGX routine CIF_UPDATE'
_cell_angle_alpha 90
_cell_angle_beta 100.76(13)
_cell_angle_gamma 90
_cell_formula_units_Z 4
_cell_length_a 11.260(13)
_cell_length_b 12.74(2)
_cell_length_c 12.81(2)
_cell_measurement_reflns_used 25
_cell_measurement_temperature 293(2)
_cell_measurement_theta_max 17
_cell_measurement_theta_min 8
_cell_volume 1805(5)
_computing_cell_refinement 'CAD-4 EXPRESS'
_computing_data_collection 'CAD-4 EXPRESS (Enraf--Nonius, 1994)'
_computing_data_reduction 'XCAD4 (Harms & Wocadlo, 1995)'
_computing_molecular_graphics 'ORTEP-3 for Windows (Farrugia, 1997) and MERCURY (Macrae <i>et al.</i>, 2006)'
_computing_publication_material 'WinGX (Farrugia, 1999)'
_computing_structure_refinement 'SHELXL97 (Sheldrick, 1997) and PLATON (Spek, 2003)'
_computing_structure_solution 'SHELXS97 (Sheldrick, 1997)'
_diffrn_measured_fraction_theta_full 0.992
_diffrn_measured_fraction_theta_max 0.992
_diffrn_measurement_device '\k-geometry diffractometer'
_diffrn_measurement_device_type 'Enraf--Nonius CAD-4'
_diffrn_measurement_method 'non-profiled \w/2\q'
_diffrn_radiation_type CuK\a
_diffrn_radiation_wavelength 1.54184
_diffrn_reflns_av_R_equivalents 0.0307
_diffrn_reflns_limit_h_max 14
_diffrn_reflns_limit_h_min -14
_diffrn_reflns_limit_k_max 16
_diffrn_reflns_limit_k_min 0
_diffrn_reflns_limit_l_max 16
_diffrn_reflns_limit_l_min -16
_diffrn_reflns_number 7498
_diffrn_reflns_theta_full 76.45
_diffrn_reflns_theta_max 76.45
_diffrn_reflns_theta_min 4.94
_diffrn_standards_decay_% -1
_diffrn_standards_interval_time 120
_diffrn_standards_number 3
_exptl_absorpt_coefficient_mu 0.7
_exptl_absorpt_correction_type none
_exptl_crystal_colour colourless
_exptl_crystal_density_diffrn 1.275
_exptl_crystal_density_method 'not measured'
_exptl_crystal_description prism
_exptl_crystal_F_000 728
_exptl_crystal_size_max 0.32
_exptl_crystal_size_mid 0.3
_exptl_crystal_size_min 0.2
_refine_diff_density_max 0.24
_refine_diff_density_min -0.28
_refine_ls_extinction_coef 0.0032(4)
_refine_ls_extinction_expression Fc^*^=kFc[1+0.001xFc^2^\l^3^/sin(2\q)]^-1/4^
_refine_ls_extinction_method 'SHELXS97 (Sheldrick, 1997)'
_refine_ls_goodness_of_fit_ref 1.018
_refine_ls_hydrogen_treatment mixed
_refine_ls_matrix_type full
_refine_ls_number_parameters 296
_refine_ls_number_reflns 3756
_refine_ls_number_restraints 0
_refine_ls_restrained_S_all 1.018
_refine_ls_R_factor_gt 0.0385
_refine_ls_shift/su_max 0
_refine_ls_structure_factor_coef Fsqd
_refine_ls_weighting_details 'calc w = 1/[\s^2^(Fo^2^)+(0.0506P)^2^+0.2871P] where P=(Fo^2^+2Fc^2^)/3'
_refine_ls_weighting_scheme calc
_refine_ls_wR_factor_ref 0.1103
_reflns_number_gt 2854
_reflns_number_total 3756
_reflns_threshold_expression I>2\s(I)
_cod_data_source_file cs2005.cif
_cod_data_source_block I
_cod_original_sg_symbol_H-M 'P 21/n'
_cod_database_code 2209454

loop_
_symmetry_equiv_pos_as_xyz
'x, y, z'
'-x+1/2, y+1/2, -z+1/2'
'-x, -y, -z'
'x-1/2, -y-1/2, z-1/2'

loop_
_atom_site_type_symbol
_atom_site_label
_atom_site_fract_x
_atom_site_fract_y
_atom_site_fract_z
_atom_site_U_iso_or_equiv
_atom_site_adp_type
_atom_site_calc_flag
_atom_site_refinement_flags
_atom_site_occupancy
C C1 0.31521(14) 0.46781(14) 0.88579(13) 0.0580(4) Uani d . 1
C C2 0.19798(13) 0.42740(11) 0.82207(11) 0.0461(3) Uani d . 1
C C3 0.08911(12) 0.38805(11) 0.64074(10) 0.0439(3) Uani d . 1
C C4 -0.02684(14) 0.42802(14) 0.63844(13) 0.0562(4) Uani d . 1
C C5 -0.12322(15) 0.39400(16) 0.56271(15) 0.0683(5) Uani d . 1
C C6 -0.10448(16) 0.32182(18) 0.48750(15) 0.0728(5) Uani d . 1
C C7 0.01107(15) 0.28208(15) 0.48943(13) 0.0604(4) Uani d . 1
C C8 0.10982(12) 0.31247(11) 0.56694(10) 0.0439(3) Uani d . 1
C C9 0.23102(12) 0.26326(11) 0.57023(10) 0.0420(3) Uani d . 1
C C10 0.27938(13) 0.25041(12) 0.47827(11) 0.0491(3) Uani d . 1
C C11 0.39088(13) 0.20179(13) 0.48166(10) 0.0487(3) Uani d . 1
C C12 0.45839(12) 0.16628(11) 0.57723(10) 0.0429(3) Uani d . 1
C C13 0.41005(12) 0.17648(12) 0.66959(10) 0.0450(3) Uani d . 1
C C14 0.29829(13) 0.22417(11) 0.66496(10) 0.0443(3) Uani d . 1
C C15 0.66316(13) 0.11177(13) 0.66091(11) 0.0487(3) Uani d . 1
C C16 0.86395(13) 0.05460(13) 0.71359(11) 0.0494(3) Uani d . 1
C C17 0.88001(18) -0.04234(16) 0.76027(15) 0.0660(4) Uani d . 1
C C18 0.9781(2) -0.0575(2) 0.84284(17) 0.0798(6) Uani d . 1
C C19 1.05668(18) 0.0220(2) 0.87639(15) 0.0776(6) Uani d . 1
C C20 1.04112(16) 0.1173(2) 0.82793(17) 0.0751(6) Uani d . 1
C C21 0.94430(16) 0.13453(15) 0.74553(15) 0.0618(4) Uani d . 1
H H1A 0.3674 0.4894 0.8384 0.087 Uiso calc PR 0.5
H H1B 0.3538 0.4132 0.9316 0.087 Uiso calc PR 0.5
H H1C 0.2992 0.5266 0.928 0.087 Uiso calc PR 0.5
H H1D 0.3128 0.4634 0.9602 0.087 Uiso calc PR 0.5
H H1E 0.3264 0.5396 0.8671 0.087 Uiso calc PR 0.5
H H1F 0.381 0.4262 0.8707 0.087 Uiso calc PR 0.5
H H1N 0.2553(19) 0.4464(15) 0.6900(16) 0.077(6) Uiso d . 1
H H2N 0.5943(17) 0.1095(15) 0.5116(16) 0.071(5) Uiso d . 1
H H4 -0.0367(16) 0.4793(14) 0.6935(15) 0.065(5) Uiso d . 1
H H5 -0.206(2) 0.4229(16) 0.5595(17) 0.085(6) Uiso d . 1
H H6 -0.1740(19) 0.2979(16) 0.4354(17) 0.085(6) Uiso d . 1
H H7 0.0244(17) 0.2282(15) 0.4355(16) 0.075(5) Uiso d . 1
H H10 0.2302(14) 0.2756(13) 0.4099(14) 0.056(4) Uiso d . 1
H H11 0.4230(14) 0.1945(13) 0.4167(14) 0.056(4) Uiso d . 1
H H13 0.4549(14) 0.1530(12) 0.7374(13) 0.048(4) Uiso d . 1
H H14 0.2654(14) 0.2303(12) 0.7326(13) 0.054(4) Uiso d . 1
H H17 0.8264(19) -0.0942(19) 0.7374(17) 0.088(7) Uiso d . 1
H H18 0.990(2) -0.120(2) 0.8746(19) 0.102(8) Uiso d . 1
H H19 1.128(2) 0.0093(17) 0.9387(18) 0.088(6) Uiso d . 1
H H20 1.100(2) 0.175(2) 0.856(2) 0.117(9) Uiso d . 1
H H21 0.934(2) 0.2006(19) 0.7127(19) 0.099(7) Uiso d . 1
N N1 0.18901(11) 0.42823(10) 0.71585(9) 0.0472(3) Uani d . 1
N N2 0.57348(11) 0.12143(11) 0.57576(9) 0.0520(3) Uani d . 1
O O1 0.11529(11) 0.39476(12) 0.86327(9) 0.0741(4) Uani d . 1
O O2 0.65950(10) 0.13264(12) 0.75166(8) 0.0693(4) Uani d . 1
O O3 0.76480(10) 0.07135(11) 0.63069(8) 0.0671(3) Uani d . 1

loop_
_atom_site_aniso_label
_atom_site_aniso_U_11
_atom_site_aniso_U_22
_atom_site_aniso_U_33
_atom_site_aniso_U_12
_atom_site_aniso_U_13
_atom_site_aniso_U_23
C1 0.0528(9) 0.0687(10) 0.0506(8) -0.0058(7) 0.0047(7) 0.0023(7)
C2 0.0487(7) 0.0491(8) 0.0416(7) -0.0015(6) 0.0114(6) 0.0019(6)
C3 0.0443(7) 0.0497(7) 0.0385(6) 0.0003(6) 0.0094(5) 0.0026(6)
C4 0.0518(8) 0.0631(10) 0.0552(9) 0.0104(7) 0.0134(7) -0.0016(7)
C5 0.0463(9) 0.0891(13) 0.0663(10) 0.0199(9) 0.0028(7) 0.0008(9)
C6 0.0496(9) 0.1016(15) 0.0592(10) 0.0129(9) -0.0104(8) -0.0096(10)
C7 0.0530(9) 0.0765(11) 0.0474(8) 0.0100(8) -0.0021(7) -0.0094(8)
C8 0.0433(7) 0.0515(8) 0.0360(6) 0.0045(6) 0.0052(5) 0.0021(6)
C9 0.0424(7) 0.0464(7) 0.0362(6) 0.0019(6) 0.0048(5) -0.0007(5)
C10 0.0500(8) 0.0642(9) 0.0313(6) 0.0075(7) 0.0032(6) 0.0007(6)
C11 0.0488(8) 0.0655(9) 0.0323(6) 0.0058(7) 0.0084(6) -0.0027(6)
C12 0.0416(7) 0.0495(7) 0.0373(6) 0.0022(6) 0.0068(5) -0.0035(5)
C13 0.0453(7) 0.0559(8) 0.0336(6) 0.0056(6) 0.0073(5) 0.0061(6)
C14 0.0469(7) 0.0529(8) 0.0342(6) 0.0037(6) 0.0105(5) 0.0029(6)
C15 0.0416(7) 0.0655(9) 0.0392(7) 0.0039(6) 0.0079(5) -0.0044(6)
C16 0.0409(7) 0.0684(10) 0.0392(7) 0.0105(7) 0.0081(5) -0.0024(6)
C17 0.0696(11) 0.0615(10) 0.0682(11) 0.0009(9) 0.0160(9) -0.0041(8)
C18 0.0925(15) 0.0827(14) 0.0661(11) 0.0375(12) 0.0196(11) 0.0189(11)
C19 0.0544(10) 0.1231(19) 0.0533(10) 0.0295(12) 0.0049(8) -0.0109(11)
C20 0.0435(9) 0.1037(16) 0.0787(12) -0.0032(10) 0.0128(8) -0.0250(12)
C21 0.0550(9) 0.0655(11) 0.0679(10) 0.0015(8) 0.0194(8) 0.0010(9)
N1 0.0455(6) 0.0575(7) 0.0416(6) -0.0064(5) 0.0157(5) -0.0054(5)
N2 0.0444(6) 0.0767(9) 0.0346(6) 0.0120(6) 0.0061(5) -0.0055(6)
O1 0.0676(7) 0.1128(10) 0.0439(6) -0.0328(7) 0.0157(5) 0.0044(6)
O2 0.0462(6) 0.1212(11) 0.0388(5) 0.0096(6) 0.0040(4) -0.0165(6)
O3 0.0488(6) 0.1116(10) 0.0397(5) 0.0235(6) 0.0051(4) -0.0081(6)

loop_
_atom_type_symbol
_atom_type_description
_atom_type_scat_dispersion_real
_atom_type_scat_dispersion_imag
_atom_type_scat_source
C C 0.0181 0.0091 'International Tables Vol C Tables 4.2.6.8 and 6.1.1.4'
H H 0 0 'International Tables Vol C Tables 4.2.6.8 and 6.1.1.4'
N N 0.0311 0.018 'International Tables Vol C Tables 4.2.6.8 and 6.1.1.4'
O O 0.0492 0.0322 'International Tables Vol C Tables 4.2.6.8 and 6.1.1.4'

loop_
_geom_angle_atom_site_label_1
_geom_angle_atom_site_label_2
_geom_angle_atom_site_label_3
_geom_angle
C2 C1 H1A 109.5
C2 C1 H1B 109.5
C2 C1 H1C 109.5
C2 C1 H1D 109.5
C2 C1 H1E 109.5
C2 C1 H1F 109.5
C2 N1 C3 125.31(16)
C2 N1 H1N 117.5(13)
C3 C4 H4 117.3(11)
C3 C8 C7 117.31(15)
C3 C8 C9 122.41(15)
C3 N1 H1N 116.5(13)
C4 C3 C8 120.66(16)
C4 C3 N1 119.87(16)
C4 C5 H5 121.2(12)
C5 C4 C3 120.56(18)
C5 C4 H4 122.2(11)
C5 C6 C7 119.71(19)
C5 C6 H6 118.5(12)
C6 C5 C4 119.83(17)
C6 C5 H5 119.0(12)
C6 C7 C8 121.87(18)
C6 C7 H7 119.7(11)
C7 C6 H6 121.7(12)
C7 C8 C9 120.26(16)
C8 C3 N1 119.40(14)
C8 C7 H7 118.4(11)
C9 C10 H10 117.6(9)
C9 C14 H14 119.5(9)
C10 C11 H11 119.5(10)
C10 C9 C14 117.20(16)
C10 C9 C8 121.54(16)
C11 C10 C9 121.13(16)
C11 C10 H10 121.3(9)
C11 C12 C13 118.66(16)
C11 C12 N2 118.01(16)
C12 C11 C10 120.89(16)
C12 C11 H11 119.5(10)
C12 C13 H13 120.7(9)
C12 N2 H2N 118.0(12)
C13 C12 N2 123.33(16)
C13 C14 C9 122.24(16)
C13 C14 H14 118.2(9)
C14 C13 C12 119.84(16)
C14 C13 H13 119.4(9)
C14 C9 C8 121.21(16)
C15 N2 C12 125.06(15)
C15 N2 H2N 115.9(12)
C15 O3 C16 115.45(15)
C16 C17 C18 118.5(2)
C16 C17 H17 119.4(14)
C16 C21 C20 119.4(2)
C16 C21 H21 120.6(14)
C17 C16 C21 120.86(19)
C17 C16 O3 119.22(16)
C17 C18 H18 119.9(16)
C18 C17 H17 122.0(14)
C18 C19 H19 119.4(12)
C19 C18 C17 120.9(2)
C19 C18 H18 119.2(16)
C19 C20 C21 120.3(2)
C19 C20 H20 117.7(15)
C20 C19 C18 120.0(2)
C20 C19 H19 120.6(12)
C20 C21 H21 120.0(15)
C21 C16 O3 119.91(17)
C21 C20 H20 122.0(15)
H1A C1 H1B 109.5
H1A C1 H1C 109.5
H1A C1 H1D 141.1
H1A C1 H1E 56.3
H1A C1 H1F 56.3
H1B C1 H1C 109.5
H1B C1 H1D 56.3
H1B C1 H1E 141.1
H1B C1 H1F 56.3
H1C C1 H1D 56.3
H1C C1 H1E 56.3
H1C C1 H1F 141.1
H1D C1 H1E 109.5
H1D C1 H1F 109.5
H1E C1 H1F 109.5
N1 C2 C1 115.96(17)
N2 C15 O3 110.12(16)
O1 C2 C1 122.82(16)
O1 C2 N1 121.22(17)
O2 C15 N2 127.43(17)
O2 C15 O3 122.44(17)

loop_
_geom_bond_atom_site_label_1
_geom_bond_atom_site_label_2
_geom_bond_distance
C1 H1A 0.96
C1 H1B 0.96
C1 H1C 0.96
C1 H1D 0.96
C1 H1E 0.96
C1 H1F 0.96
C2 C1 1.507(3)
C3 C4 1.397(3)
C4 C5 1.383(3)
C4 H4 0.983(18)
C5 C6 1.376(3)
C5 H5 0.99(2)
C6 H6 0.98(2)
C7 C6 1.392(3)
C7 H7 1.00(2)
C8 C3 1.399(3)
C8 C7 1.400(3)
C9 C10 1.396(3)
C9 C8 1.495(2)
C10 C11 1.393(2)
C10 H10 0.998(17)
C11 H11 0.971(17)
C12 C11 1.390(3)
C12 C13 1.397(3)
C13 H13 0.967(16)
C14 C13 1.389(2)
C14 C9 1.396(3)
C14 H14 1.006(16)
C15 O2 1.200(3)
C15 O3 1.375(2)
C16 C17 1.369(3)
C16 C21 1.373(3)
C17 C18 1.393(4)
C17 H17 0.91(2)
C18 H18 0.90(3)
C19 C20 1.360(4)
C19 C18 1.360(4)
C19 H19 1.03(2)
C20 H20 1.01(3)
C21 C20 1.386(4)
C21 H21 0.94(2)
N1 C2 1.345(3)
N1 C3 1.431(3)
N1 H1N 0.90(2)
N2 C15 1.346(3)
N2 C12 1.420(2)
N2 H2N 0.91(2)
O1 C2 1.225(2)
O3 C16 1.406(3)

loop_
_geom_hbond_atom_site_label_D
_geom_hbond_atom_site_label_H
_geom_hbond_atom_site_label_A
_geom_hbond_site_symmetry_A
_geom_hbond_distance_DH
_geom_hbond_distance_HA
_geom_hbond_distance_DA
_geom_hbond_angle_DHA
_geom_hbond_publ_flag
N2 H2N O1 4_665 0.91(2) 1.96(2) 2.855(5) 169(2) yes
C1 H1D O3 4_566 0.96 2.39 3.328(6) 166 yes
C4 H4 O2 2_556 0.98(2) 2.57(2) 3.434(6) 147.0(10) yes
C10 H10 O2 4_565 0.99(2) 2.35(2) 3.318(6) 164.0(10) yes
C11 H11 O1 4_665 0.97(2) 2.65(2) 3.410(6) 136.0(10) yes

loop_
_geom_torsion_atom_site_label_1
_geom_torsion_atom_site_label_2
_geom_torsion_atom_site_label_3
_geom_torsion_atom_site_label_4
_geom_torsion
_geom_torsion_publ_flag
C2 N1 C3 C4 58.4(2) ?
C2 N1 C3 C8 -124.6(2) ?
C3 C4 C5 C6 -1.4(3) ?
C3 C8 C7 C6 -2.4(3) ?
C3 N1 C2 C1 176.20(10) ?
C3 N1 C2 O1 -3.3(2) ?
C4 C5 C6 C7 1.2(3) ?
C7 C8 C3 C4 2.2(2) ?
C7 C8 C3 N1 -174.70(10) ?
C8 C3 C4 C5 -0.4(2) ?
C8 C7 C6 C5 0.8(3) ?
C8 C9 C10 C11 -178.20(10) ?
C9 C10 C11 C12 -1.2(2) ?
C9 C14 C13 C12 -0.1(2) ?
C9 C8 C3 C4 -176.50(10) ?
C9 C8 C3 N1 6.5(2) yes
C9 C8 C7 C6 176.3(2) ?
C10 C9 C8 C3 -135.2(2) yes
C10 C9 C8 C7 46.1(2) ?
C11 C12 C13 C14 -1.9(2) ?
C12 N2 C15 O2 4.9(3) ?
C12 N2 C15 O3 -176.10(10) yes
C13 C12 C11 C10 2.5(2) ?
C13 C14 C9 C10 1.5(2) ?
C13 C14 C9 C8 178.80(10) ?
C14 C9 C10 C11 -0.8(2) ?
C14 C9 C8 C3 47.6(2) ?
C14 C9 C8 C7 -131.2(2) ?
C15 N2 C12 C11 159.5(2) yes
C15 N2 C12 C13 -20.4(2) ?
C15 O3 C16 C17 93.9(2) yes
C15 O3 C16 C21 -87.1(2) ?
C16 C17 C18 C19 -0.2(3) ?
C16 C21 C20 C19 0.3(3) ?
C17 C16 C21 C20 -1.6(2) ?
C18 C19 C20 C21 1.1(3) ?
C20 C19 C18 C17 -1.1(3) ?
C21 C16 C17 C18 1.6(3) ?
N1 C3 C4 C5 176.60(10) ?
N2 C12 C11 C10 -177.40(10) ?
N2 C12 C13 C14 178.00(10) ?
N2 C15 O3 C16 -178.20(10) yes
O2 C15 O3 C16 0.9(2) ?
O3 C16 C17 C18 -179.50(10) ?
O3 C16 C21 C20 179.50(10) ?
